data_2311824
loop_
_publ_author_name
'Nayak, Prakash S.'
'Jasinski, Jerry P.'
'Golen, James A.'
'Narayana, Badiadka'
'Kaur, Manpreet'
'Yathirajan, Hemmige S.'
'Glidewell, Christopher'

_publ_section_title
;
 Halogenated C,N-diarylacetamides: molecular conformations and
 supramolecular assembly.
;
_journal_coeditor_code SK3561
_journal_issue 'Pt 9'
_journal_name_full 'Acta crystallographica. Section C, Structural chemistry'
_journal_page_first 889
_journal_page_last 894
_journal_paper_doi 10.1107/S2053229614018713
_journal_volume 70
_journal_year 2014
_chemical_formula_iupac 'C15 H14 Cl N O'
_chemical_formula_moiety 'C15 H14 Cl N O'
_chemical_formula_sum 'C15 H14 Cl N O'
_chemical_formula_weight 259.72
_chemical_name_systematic
;
<i>N</i>-(4-Chloro-3-methylphenyl)-2-phenylacetamide
;
_space_group_crystal_system triclinic
_space_group_IT_number 2
_space_group_name_Hall '-P 1'
_space_group_name_H-M_alt 'P -1'
_atom_sites_solution_hydrogens geom
_atom_sites_solution_primary direct
_atom_sites_solution_secondary difmap
_audit_creation_method SHELXL-2014
_cell_angle_alpha 108.615(10)
_cell_angle_beta 91.771(11)
_cell_angle_gamma 90.167(11)
_cell_formula_units_Z 2
_cell_length_a 5.0039(7)
_cell_length_b 10.7525(12)
_cell_length_c 12.6177(12)
_cell_measurement_reflns_used 2447
_cell_measurement_temperature 173(2)
_cell_measurement_theta_max 72.403
_cell_measurement_theta_min 3.699
_cell_volume 643.01(14)
_computing_cell_refinement 'CrysAlis PRO (Agilent, 2012)'
_computing_data_collection 'CrysAlis PRO (Agilent, 2012)'
_computing_data_reduction 'CrysAlis RED (Agilent, 2012)'
_computing_molecular_graphics 'PLATON (Spek, 2009)'
_computing_publication_material 'SHELXL2014 (Sheldrick, 2014) and PLATON (Spek, 2009)'
_computing_structure_refinement 'SHELXL2014 (Sheldrick, 2014)'
_computing_structure_solution 'SUPERFLIP (Palatinus & Chapuis, 2007)'
_diffrn_ambient_temperature 173(2)
_diffrn_measured_fraction_theta_full 0.996
_diffrn_measured_fraction_theta_max 0.961
_diffrn_measurement_device_type 'Agilent Eos Gemini'
_diffrn_measurement_method '\w scans'
_diffrn_radiation_type CuK\a
_diffrn_radiation_wavelength 1.54184
_diffrn_reflns_av_R_equivalents 0.0318
_diffrn_reflns_limit_h_max 5
_diffrn_reflns_limit_h_min -6
_diffrn_reflns_limit_k_max 12
_diffrn_reflns_limit_k_min -13
_diffrn_reflns_limit_l_max 15
_diffrn_reflns_limit_l_min -11
_diffrn_reflns_number 3772
_diffrn_reflns_theta_full 67.684
_diffrn_reflns_theta_max 72.403
_diffrn_reflns_theta_min 3.699
_diffrn_standards_decay_% 0
_diffrn_standards_interval_count 0
_diffrn_standards_interval_time 0
_diffrn_standards_number 0
_exptl_absorpt_coefficient_mu 2.512
_exptl_absorpt_correction_T_max 0.818
_exptl_absorpt_correction_T_min 0.413
_exptl_absorpt_correction_type multi-scan
_exptl_absorpt_process_details '(CrysAlis PRO; Agilent, 2012)'
_exptl_crystal_colour colourless
_exptl_crystal_density_diffrn 1.342
_exptl_crystal_description block
_exptl_crystal_F_000 272
_exptl_crystal_size_max 0.280
_exptl_crystal_size_mid 0.160
_exptl_crystal_size_min 0.080
_refine_diff_density_max 0.367
_refine_diff_density_min -0.295
_refine_ls_extinction_method none
_refine_ls_goodness_of_fit_ref 1.094
_refine_ls_hydrogen_treatment constr
_refine_ls_matrix_type full
_refine_ls_number_parameters 164
_refine_ls_number_reflns 2447
_refine_ls_number_restraints 0
_refine_ls_restrained_S_all 1.094
_refine_ls_R_factor_all 0.0796
_refine_ls_R_factor_gt 0.0630
_refine_ls_shift/su_max 0.000
_refine_ls_shift/su_mean 0.000
_refine_ls_structure_factor_coef Fsqd
_refine_ls_weighting_details 'w=1/[\s^2^(Fo^2^)+(0.0930P)^2^+0.0997P] where P=(Fo^2^+2Fc^2^)/3'
_refine_ls_weighting_scheme calc
_refine_ls_wR_factor_gt 0.1703
_refine_ls_wR_factor_ref 0.1866
_reflns_number_gt 1865
_reflns_number_total 2447
_reflns_threshold_expression I>2\s(I)
_cod_data_source_file sk3561sup1.cif
_cod_data_source_block I
_cod_database_code 2311824
_shelx_space_group_comment
;
The symmetry employed for this shelxl refinement is uniquely defined
by the following loop, which should always be used as a source of
symmetry information in preference to the above space-group names.
They are only intended as comments.
;
_shelx_estimated_absorpt_t_min 0.540
_shelx_estimated_absorpt_t_max 0.824
_shelxl_version_number 2.014

loop_
_space_group_symop_operation_xyz
'x, y, z'
'-x, -y, -z'

loop_
_atom_site_type_symbol
_atom_site_label
_atom_site_fract_x
_atom_site_fract_y
_atom_site_fract_z
_atom_site_U_iso_or_equiv
_atom_site_adp_type
_atom_site_calc_flag
_atom_site_occupancy
C C1 0.2965(6) 0.7657(3) 0.5498(3) 0.0381(7) Uani d 1
O O1 0.0598(4) 0.7371(2) 0.5294(2) 0.0474(6) Uani d 1
N N1 0.4929(5) 0.7032(2) 0.4826(2) 0.0382(6) Uani d 1
H H1 0.6572 0.7331 0.5018 0.046 Uiso calc 1
C C2 0.3951(6) 0.8735(3) 0.6541(3) 0.0476(8) Uani d 1
H H2A 0.4673 0.8326 0.7089 0.057 Uiso calc 1
H H2B 0.5436 0.9219 0.6341 0.057 Uiso calc 1
C C11 0.4580(6) 0.5937(3) 0.3837(2) 0.0352(6) Uani d 1
C C12 0.6223(6) 0.5854(3) 0.2949(3) 0.0412(7) Uani d 1
H H12 0.7489 0.6539 0.3022 0.049 Uiso calc 1
C C13 0.6082(6) 0.4808(3) 0.1961(3) 0.0406(7) Uani d 1
C C14 0.4197(6) 0.3831(3) 0.1900(3) 0.0410(7) Uani d 1
Cl Cl14 0.38569(19) 0.24733(8) 0.06853(7) 0.0578(3) Uani d 1
C C15 0.2555(7) 0.3892(3) 0.2774(3) 0.0440(7) Uani d 1
H H15 0.1298 0.3205 0.2705 0.053 Uiso calc 1
C C16 0.2731(6) 0.4949(3) 0.3751(3) 0.0395(7) Uani d 1
H H16 0.1599 0.4995 0.4353 0.047 Uiso calc 1
C C17 0.7884(7) 0.4765(4) 0.1016(3) 0.0578(9) Uani d 1
H H17A 0.6812 0.4862 0.0385 0.087 Uiso calc 1
H H17B 0.8806 0.3923 0.0780 0.087 Uiso calc 1
H H17C 0.9205 0.5483 0.1269 0.087 Uiso calc 1
C C21 0.1835(6) 0.9697(3) 0.7089(3) 0.0398(7) Uani d 1
C C22 0.0824(7) 0.9718(3) 0.8102(3) 0.0450(7) Uani d 1
H H22 0.1475 0.9119 0.8459 0.054 Uiso calc 1
C C23 -0.1131(7) 1.0605(3) 0.8601(3) 0.0523(9) Uani d 1
H H23 -0.1815 1.0603 0.9294 0.063 Uiso calc 1
C C24 -0.2089(7) 1.1487(3) 0.8104(3) 0.0498(8) Uani d 1
H H24 -0.3424 1.2095 0.8450 0.060 Uiso calc 1
C C25 -0.1088(7) 1.1479(3) 0.7095(3) 0.0493(8) Uani d 1
H H25 -0.1742 1.2082 0.6742 0.059 Uiso calc 1
C C26 0.0868(7) 1.0597(3) 0.6596(3) 0.0459(8) Uani d 1
H H26 0.1558 1.0607 0.5906 0.055 Uiso calc 1

loop_
_atom_site_aniso_label
_atom_site_aniso_U_11
_atom_site_aniso_U_22
_atom_site_aniso_U_33
_atom_site_aniso_U_12
_atom_site_aniso_U_13
_atom_site_aniso_U_23
C1 0.0324(16) 0.0370(14) 0.0442(17) 0.0064(12) 0.0039(12) 0.0117(13)
O1 0.0277(11) 0.0470(12) 0.0580(14) 0.0048(9) 0.0050(9) 0.0031(10)
N1 0.0247(12) 0.0414(13) 0.0483(15) 0.0039(10) 0.0039(10) 0.0140(11)
C2 0.0345(17) 0.0472(17) 0.054(2) 0.0058(13) -0.0031(14) 0.0061(15)
C11 0.0292(14) 0.0379(14) 0.0407(15) 0.0127(11) 0.0041(11) 0.0152(12)
C12 0.0323(16) 0.0466(17) 0.0504(18) 0.0067(12) 0.0068(13) 0.0230(15)
C13 0.0347(16) 0.0516(17) 0.0406(16) 0.0156(13) 0.0072(12) 0.0211(14)
C14 0.0427(17) 0.0415(16) 0.0389(16) 0.0155(13) 0.0063(13) 0.0125(13)
Cl14 0.0660(6) 0.0503(5) 0.0489(5) 0.0115(4) 0.0099(4) 0.0033(4)
C15 0.0432(18) 0.0374(15) 0.0531(19) 0.0048(13) 0.0083(14) 0.0160(14)
C16 0.0359(16) 0.0404(15) 0.0458(17) 0.0091(12) 0.0103(13) 0.0181(14)
C17 0.050(2) 0.075(2) 0.053(2) 0.0121(18) 0.0143(16) 0.0248(19)
C21 0.0340(16) 0.0347(14) 0.0456(17) 0.0002(12) -0.0002(13) 0.0059(13)
C22 0.0482(19) 0.0437(17) 0.0441(18) 0.0057(14) -0.0015(14) 0.0159(14)
C23 0.056(2) 0.055(2) 0.0402(18) 0.0023(16) 0.0084(15) 0.0066(15)
C24 0.0439(19) 0.0393(16) 0.056(2) 0.0086(14) 0.0053(15) -0.0002(15)
C25 0.0466(19) 0.0383(16) 0.064(2) 0.0072(14) -0.0011(16) 0.0180(15)
C26 0.0455(18) 0.0460(17) 0.0480(18) 0.0017(14) 0.0054(14) 0.0174(15)

loop_
_atom_type_symbol
_atom_type_description
_atom_type_scat_dispersion_real
_atom_type_scat_dispersion_imag
_atom_type_scat_source
C C 0.0181 0.0091 'International Tables Vol C Tables 4.2.6.8 and 6.1.1.4'
H H 0.0000 0.0000 'International Tables Vol C Tables 4.2.6.8 and 6.1.1.4'
N N 0.0311 0.0180 'International Tables Vol C Tables 4.2.6.8 and 6.1.1.4'
O O 0.0492 0.0322 'International Tables Vol C Tables 4.2.6.8 and 6.1.1.4'
Cl Cl 0.3639 0.7018 'International Tables Vol C Tables 4.2.6.8 and 6.1.1.4'

loop_
_geom_angle_atom_site_label_1
_geom_angle_atom_site_label_2
_geom_angle_atom_site_label_3
_geom_angle
O1 C1 N1 123.1(3)
O1 C1 C2 122.6(3)
N1 C1 C2 114.3(3)
C1 N1 C11 125.9(2)
C1 N1 H1 117.0
C11 N1 H1 117.0
C21 C2 C1 114.1(3)
C21 C2 H2A 108.7
C1 C2 H2A 108.7
C21 C2 H2B 108.7
C1 C2 H2B 108.7
H2A C2 H2B 107.6
C16 C11 C12 119.8(3)
C16 C11 N1 122.1(3)
C12 C11 N1 118.1(3)
C13 C12 C11 122.4(3)
C13 C12 H12 118.8
C11 C12 H12 118.8
C12 C13 C14 116.4(3)
C12 C13 C17 120.6(3)
C14 C13 C17 123.0(3)
C15 C14 C13 122.1(3)
C15 C14 Cl14 118.0(3)
C13 C14 Cl14 119.9(2)
C14 C15 C16 120.4(3)
C14 C15 H15 119.8
C16 C15 H15 119.8
C11 C16 C15 119.0(3)
C11 C16 H16 120.5
C15 C16 H16 120.5
C13 C17 H17A 109.5
C13 C17 H17B 109.5
H17A C17 H17B 109.5
C13 C17 H17C 109.5
H17A C17 H17C 109.5
H17B C17 H17C 109.5
C22 C21 C26 118.2(3)
C22 C21 C2 120.9(3)
C26 C21 C2 120.8(3)
C21 C22 C23 120.6(3)
C21 C22 H22 119.7
C23 C22 H22 119.7
C24 C23 C22 120.7(3)
C24 C23 H23 119.6
C22 C23 H23 119.6
C23 C24 C25 119.2(3)
C23 C24 H24 120.4
C25 C24 H24 120.4
C24 C25 C26 120.3(3)
C24 C25 H25 119.9
C26 C25 H25 119.9
C25 C26 C21 121.0(3)
C25 C26 H26 119.5
C21 C26 H26 119.5

loop_
_geom_bond_atom_site_label_1
_geom_bond_atom_site_label_2
_geom_bond_distance
C1 O1 1.221(4)
C1 N1 1.352(4)
C1 C2 1.517(4)
N1 C11 1.422(4)
N1 H1 0.8800
C2 C21 1.505(4)
C2 H2A 0.9900
C2 H2B 0.9900
C11 C16 1.382(4)
C11 C12 1.391(4)
C12 C13 1.386(4)
C12 H12 0.9500
C13 C14 1.392(5)
C13 C17 1.506(4)
C14 C15 1.381(4)
C14 Cl14 1.750(3)
C15 C16 1.385(4)
C15 H15 0.9500
C16 H16 0.9500
C17 H17A 0.9800
C17 H17B 0.9800
C17 H17C 0.9800
C21 C22 1.383(5)
C21 C26 1.387(5)
C22 C23 1.387(4)
C22 H22 0.9500
C23 C24 1.373(5)
C23 H23 0.9500
C24 C25 1.379(5)
C24 H24 0.9500
C25 C26 1.385(5)
C25 H25 0.9500
C26 H26 0.9500

loop_
_geom_hbond_atom_site_label_D
_geom_hbond_atom_site_label_H
_geom_hbond_atom_site_label_A
_geom_hbond_site_symmetry_A
_geom_hbond_distance_DH
_geom_hbond_distance_HA
_geom_hbond_distance_DA
_geom_hbond_angle_DHA
_geom_hbond_publ_flag
N1 H1 O1 1_655 0.88 2.03 2.878(3) 161 no
C2 H2B Cg1 1_655 0.99 2.81 3.546(4) 132 no

loop_
_geom_torsion_atom_site_label_1
_geom_torsion_atom_site_label_2
_geom_torsion_atom_site_label_3
_geom_torsion_atom_site_label_4
_geom_torsion
O1 C1 N1 C11 -3.2(5)
C2 C1 N1 C11 175.8(3)
O1 C1 C2 C21 -19.4(5)
N1 C1 C2 C21 161.5(3)
C1 N1 C11 C16 -37.5(4)
C1 N1 C11 C12 144.4(3)
C16 C11 C12 C13 0.2(4)
N1 C11 C12 C13 178.4(3)
C11 C12 C13 C14 -0.1(4)
C11 C12 C13 C17 179.4(3)
C12 C13 C14 C15 -0.2(4)
C17 C13 C14 C15 -179.7(3)
C12 C13 C14 Cl14 179.8(2)
C17 C13 C14 Cl14 0.3(4)
C13 C14 C15 C16 0.4(5)
Cl14 C14 C15 C16 -179.6(2)
C12 C11 C16 C15 -0.1(4)
N1 C11 C16 C15 -178.1(3)
C14 C15 C16 C11 -0.3(5)
C1 C2 C21 C22 109.2(4)
C1 C2 C21 C26 -71.5(4)
C26 C21 C22 C23 0.9(5)
C2 C21 C22 C23 -179.8(3)
C21 C22 C23 C24 -0.5(5)
C22 C23 C24 C25 0.2(5)
C23 C24 C25 C26 -0.3(5)
C24 C25 C26 C21 0.7(5)
C22 C21 C26 C25 -1.0(5)
C2 C21 C26 C25 179.7(3)
